data_7716409
loop_
_publ_author_name
'Bera, Biswajit'
'Jana, Pulak'
'Mandal, Subrata'
'Kundu, Sudip'
'Das, Akash'
'Chattopadhyay, Krishnananda'
'Mondal, Tapan Kumar'

_publ_section_title
;
 Fabrication of thiosemicarbazone-based Pd(II) complexes: structural
 elucidations, catalytic activity towards Suzuki-Miyaura coupling reaction
 and antitumor activity against TNBC cells.
;
_journal_issue 28
_journal_name_full 'Dalton transactions (Cambridge, England : 2003)'
_journal_page_first 11914
_journal_page_last 11927
_journal_paper_doi 10.1039/d4dt00950a
_journal_volume 53
_journal_year 2024
_chemical_formula_moiety 'C12 H13 N5 S'
_chemical_formula_sum 'C12 H13 N5 S'
_chemical_formula_weight 259.33
_space_group_crystal_system orthorhombic
_space_group_IT_number 19
_space_group_name_Hall 'P 2ac 2ab'
_space_group_name_H-M_alt 'P 21 21 21'
_atom_sites_solution_hydrogens geom
_atom_sites_solution_primary dual
_audit_creation_date 2024-06-08
_audit_creation_method
;
Olex2 1.5
(compiled 2024.02.16 svn.r378c4104 for OlexSys, GUI svn.r6928)
;
_audit_update_record
;
2024-06-13 deposited with the CCDC.	2024-06-20 downloaded from the CCDC.
;
_cell_angle_alpha 90
_cell_angle_beta 90
_cell_angle_gamma 90
_cell_formula_units_Z 4
_cell_length_a 5.8062(5)
_cell_length_b 14.1926(12)
_cell_length_c 15.6151(12)
_cell_measurement_reflns_used 8153
_cell_measurement_temperature 293(2)
_cell_measurement_theta_max 25.02
_cell_measurement_theta_min 2.87
_cell_volume 1286.76(18)
_computing_cell_refinement 'SAINT V8.38A (Bruker, 2018)'
_computing_data_reduction 'SAINT V8.38A (Bruker, 2018)'
_computing_molecular_graphics 'Olex2 1.5 (Dolomanov et al., 2009)'
_computing_publication_material 'Olex2 1.5 (Dolomanov et al., 2009)'
_computing_structure_refinement 'SHELXL 2019/3 (Sheldrick, 2015)'
_computing_structure_solution 'SHELXT 2018/2 (Sheldrick, 2018)'
_diffrn_ambient_temperature 293(2)
_diffrn_measured_fraction_theta_full 0.986
_diffrn_measured_fraction_theta_max 0.986
_diffrn_measurement_device_type 'Bruker AXS D8 Quest CMOS diffractometer'
_diffrn_measurement_method '\f and \w scans'
_diffrn_radiation_type MoK\a
_diffrn_radiation_wavelength 0.71073
_diffrn_reflns_av_R_equivalents 0.1135
_diffrn_reflns_av_unetI/netI 0.0701
_diffrn_reflns_Laue_measured_fraction_full 0.986
_diffrn_reflns_Laue_measured_fraction_max 0.986
_diffrn_reflns_limit_h_max 6
_diffrn_reflns_limit_h_min -6
_diffrn_reflns_limit_k_max 16
_diffrn_reflns_limit_k_min -16
_diffrn_reflns_limit_l_max 18
_diffrn_reflns_limit_l_min -18
_diffrn_reflns_number 19286
_diffrn_reflns_point_group_measured_fraction_full 0.981
_diffrn_reflns_point_group_measured_fraction_max 0.981
_diffrn_reflns_theta_full 25.053
_diffrn_reflns_theta_max 25.053
_diffrn_reflns_theta_min 2.978
_diffrn_source_current 1.0
_diffrn_source_power 0.05
_diffrn_source_voltage 50.0
_diffrn_standards_number 0
_exptl_absorpt_coefficient_mu 0.241
_exptl_absorpt_correction_T_max 0.4899
_exptl_absorpt_correction_T_min 0.3768
_exptl_absorpt_correction_type multi-scan
_exptl_absorpt_process_details
;
SADABS-2016/2 (Bruker,2016/2) was used for absorption correction.
wR2(int) was 0.1681 before and 0.0812 after correction.
The Ratio of minimum to maximum transmission is 0.7691.
The \l/2 correction factor is Not present.
;
_exptl_crystal_colour yellow
_exptl_crystal_colour_primary yellow
_exptl_crystal_density_diffrn 1.339
_exptl_crystal_description needle
_exptl_crystal_F_000 544
_exptl_crystal_size_max 0.18
_exptl_crystal_size_mid 0.06
_exptl_crystal_size_min 0.05
_refine_diff_density_max 0.187
_refine_diff_density_min -0.207
_refine_diff_density_rms 0.049
_refine_ls_abs_structure_details
;
 Flack x determined using 511 quotients [(I+)-(I-)]/[(I+)+(I-)]
 (Parsons, Flack and Wagner, Acta Cryst. B69 (2013) 249-259).
;
_refine_ls_abs_structure_Flack 0.11(9)
_refine_ls_extinction_method none
_refine_ls_goodness_of_fit_ref 1.046
_refine_ls_hydrogen_treatment constr
_refine_ls_matrix_type full
_refine_ls_number_parameters 164
_refine_ls_number_reflns 2235
_refine_ls_number_restraints 0
_refine_ls_restrained_S_all 1.046
_refine_ls_R_factor_all 0.0887
_refine_ls_R_factor_gt 0.0610
_refine_ls_shift/su_max 0.000
_refine_ls_shift/su_mean 0.000
_refine_ls_structure_factor_coef Fsqd
_refine_ls_weighting_details 'w=1/[\s^2^(Fo^2^)+(0.0234P)^2^+0.9063P] where P=(Fo^2^+2Fc^2^)/3'
_refine_ls_weighting_scheme calc
_refine_ls_wR_factor_gt 0.0983
_refine_ls_wR_factor_ref 0.1084
_reflns_Friedel_coverage 0.683
_reflns_Friedel_fraction_full 0.974
_reflns_Friedel_fraction_max 0.974
_reflns_number_gt 1693
_reflns_number_total 2235
_reflns_threshold_expression 'I > 2\s(I)'
_cod_data_source_file d4dt00950a2.cif
_cod_data_source_block tkm_bb_a9l_1_0m_a
_cod_depositor_comments 'Adding full bibliography for 7716409--7716412.cif.'
_cod_database_code 7716409
_shelx_shelxl_version_number 2019/3
_shelx_space_group_comment
;
The symmetry employed for this shelxl refinement is uniquely defined
by the following loop, which should always be used as a source of
symmetry information in preference to the above space-group names.
They are only intended as comments.
;
_shelx_estimated_absorpt_t_max 0.988
_shelx_estimated_absorpt_t_min 0.958
_olex2_refinement_description
;
1. Fixed Uiso
 At 1.2 times of:
  All C(H) groups, All N(H) groups
 At 1.5 times of:
  All C(H,H,H) groups
2.a Aromatic/amide H refined with riding coordinates:
 N4(H4), N5(H5), C4(H4A), C3(H3), C7(H7), C11(H11), C2(H2), C8(H8), C10(H10),
 C9(H9)
2.b Idealised Me refined as rotating group:
 C12(H12A,H12B,H12C)
;
_olex2_submission_special_instructions 'No special instructions were received'

loop_
_space_group_symop_operation_xyz
'x, y, z'
'-x+1/2, -y, z+1/2'
'-x, y+1/2, -z+1/2'
'x+1/2, -y+1/2, -z'

loop_
_atom_site_label
_atom_site_type_symbol
_atom_site_fract_x
_atom_site_fract_y
_atom_site_fract_z
_atom_site_U_iso_or_equiv
_atom_site_adp_type
_atom_site_occupancy
_atom_site_site_symmetry_order
_atom_site_calc_flag
_atom_site_refinement_flags_posn
_atom_site_refinement_flags_adp
_atom_site_refinement_flags_occupancy
_atom_site_disorder_assembly
_atom_site_disorder_group
S1 S 1.0846(3) 0.89513(9) 0.34943(9) 0.0466(4) Uani 1 1 d . . . . .
N3 N 0.5980(8) 0.7077(3) 0.3610(3) 0.0341(10) Uani 1 1 d . . . . .
N1 N 0.2656(8) 0.5479(3) 0.3514(3) 0.0352(11) Uani 1 1 d . . . . .
N4 N 0.7279(8) 0.7869(3) 0.3744(2) 0.0365(11) Uani 1 1 d . . . . .
H4 H 0.689518 0.826119 0.413888 0.044 Uiso 1 1 calc R U . . .
N2 N 0.0997(9) 0.6121(3) 0.4654(3) 0.0390(11) Uani 1 1 d . . . . .
N5 N 0.9431(9) 0.7398(3) 0.2627(3) 0.0419(12) Uani 1 1 d . . . . .
H5 H 0.837353 0.697318 0.262260 0.050 Uiso 1 1 calc R U . . .
C1 C 0.2707(10) 0.6190(3) 0.4100(3) 0.0324(13) Uani 1 1 d . . . . .
C6 C 1.1094(10) 0.7281(3) 0.1969(3) 0.0347(13) Uani 1 1 d . . . . .
C5 C 0.9171(10) 0.8036(3) 0.3256(3) 0.0312(12) Uani 1 1 d . . . . .
C4 C 0.4306(11) 0.6966(4) 0.4135(3) 0.0369(13) Uani 1 1 d . . . . .
H4A H 0.410995 0.741265 0.456473 0.044 Uiso 1 1 calc R U . . .
C3 C -0.0197(10) 0.5343(4) 0.4407(4) 0.0456(16) Uani 1 1 d . . . . .
H3 H -0.151479 0.511895 0.467771 0.055 Uiso 1 1 calc R U . . .
C7 C 1.0658(11) 0.6535(3) 0.1411(3) 0.0435(14) Uani 1 1 d . . . . .
H7 H 0.935056 0.616490 0.148353 0.052 Uiso 1 1 calc R U . . .
C11 C 1.3021(10) 0.7824(4) 0.1852(4) 0.0451(15) Uani 1 1 d . . . . .
H11 H 1.332555 0.832442 0.221959 0.054 Uiso 1 1 calc R U . . .
C2 C 0.0786(11) 0.4941(4) 0.3717(4) 0.0475(15) Uani 1 1 d . . . . .
H2 H 0.028874 0.440135 0.343472 0.057 Uiso 1 1 calc R U . . .
C8 C 1.2172(12) 0.6347(4) 0.0752(4) 0.0527(17) Uani 1 1 d . . . . .
H8 H 1.188842 0.584752 0.038133 0.063 Uiso 1 1 calc R U . . .
C12 C 0.4258(11) 0.5287(4) 0.2818(3) 0.0515(16) Uani 1 1 d . . . . .
H12A H 0.439919 0.583625 0.246333 0.077 Uiso 1 1 calc R U . . .
H12B H 0.369426 0.477017 0.248148 0.077 Uiso 1 1 calc R U . . .
H12C H 0.573834 0.512793 0.305113 0.077 Uiso 1 1 calc R U . . .
C10 C 1.4508(12) 0.7625(4) 0.1187(4) 0.0538(17) Uani 1 1 d . . . . .
H10 H 1.581430 0.799403 0.110820 0.065 Uiso 1 1 calc R U . . .
C9 C 1.4085(12) 0.6893(4) 0.0643(4) 0.0564(17) Uani 1 1 d . . . . .
H9 H 1.510131 0.676584 0.019704 0.068 Uiso 1 1 calc R U . . .

loop_
_atom_site_aniso_label
_atom_site_aniso_U_11
_atom_site_aniso_U_22
_atom_site_aniso_U_33
_atom_site_aniso_U_23
_atom_site_aniso_U_13
_atom_site_aniso_U_12
S1 0.0532(10) 0.0386(8) 0.0479(8) -0.0059(7) 0.0009(9) -0.0074(9)
N3 0.039(3) 0.032(2) 0.032(2) -0.0022(19) -0.002(3) 0.000(3)
N1 0.035(3) 0.036(2) 0.035(2) -0.010(2) -0.001(3) 0.008(2)
N4 0.042(3) 0.035(3) 0.032(2) -0.0102(19) 0.001(2) 0.000(2)
N2 0.042(3) 0.036(2) 0.039(2) -0.003(2) 0.001(3) -0.002(3)
N5 0.040(3) 0.040(2) 0.046(3) -0.014(2) 0.008(3) -0.010(3)
C1 0.034(3) 0.035(3) 0.028(3) -0.006(2) -0.004(3) 0.007(3)
C6 0.034(3) 0.037(3) 0.033(3) 0.002(2) 0.000(3) 0.008(3)
C5 0.034(3) 0.031(3) 0.029(3) 0.004(2) -0.004(3) 0.002(3)
C4 0.045(3) 0.035(3) 0.030(3) -0.007(2) 0.003(3) -0.002(3)
C3 0.033(4) 0.045(3) 0.058(4) 0.000(3) -0.003(3) -0.005(3)
C7 0.043(4) 0.044(3) 0.043(3) -0.003(3) 0.004(4) 0.001(3)
C11 0.047(4) 0.044(3) 0.044(3) -0.003(3) 0.005(3) -0.007(3)
C2 0.046(4) 0.041(3) 0.056(4) -0.006(3) -0.013(4) 0.000(4)
C8 0.064(5) 0.055(4) 0.039(3) -0.011(3) 0.010(4) 0.000(4)
C12 0.056(4) 0.049(3) 0.050(4) -0.019(3) 0.003(4) 0.014(4)
C10 0.043(4) 0.064(4) 0.055(4) 0.004(3) 0.012(3) -0.009(4)
C9 0.057(4) 0.069(4) 0.043(4) -0.005(3) 0.014(4) 0.007(5)

loop_
_atom_type_symbol
_atom_type_description
_atom_type_scat_dispersion_real
_atom_type_scat_dispersion_imag
_atom_type_scat_source
C C 0.0033 0.0016 'International Tables Vol C Tables 4.2.6.8 and 6.1.1.4'
H H 0.0000 0.0000 'International Tables Vol C Tables 4.2.6.8 and 6.1.1.4'
N N 0.0061 0.0033 'International Tables Vol C Tables 4.2.6.8 and 6.1.1.4'
S S 0.1246 0.1234 'International Tables Vol C Tables 4.2.6.8 and 6.1.1.4'

loop_
_geom_angle_atom_site_label_1
_geom_angle_atom_site_label_2
_geom_angle_atom_site_label_3
_geom_angle
_geom_angle_site_symmetry_1
_geom_angle_site_symmetry_3
_geom_angle_publ_flag
C4 N3 N4 114.9(4) . . ?
C1 N1 C2 106.0(5) . . ?
C1 N1 C12 128.7(5) . . ?
C2 N1 C12 125.3(5) . . ?
N3 N4 H4 119.9 . . ?
C5 N4 N3 120.2(4) . . ?
C5 N4 H4 119.9 . . ?
C1 N2 C3 104.9(4) . . ?
C6 N5 H5 113.5 . . ?
C5 N5 H5 113.5 . . ?
C5 N5 C6 133.1(5) . . ?
N1 C1 C4 127.3(5) . . ?
N2 C1 N1 111.7(5) . . ?
N2 C1 C4 121.0(4) . . ?
C7 C6 N5 114.6(5) . . ?
C11 C6 N5 125.9(5) . . ?
C11 C6 C7 119.5(5) . . ?
N4 C5 S1 118.9(4) . . ?
N5 C5 S1 128.6(4) . . ?
N5 C5 N4 112.5(5) . . ?
N3 C4 C1 123.9(5) . . ?
N3 C4 H4A 118.0 . . ?
C1 C4 H4A 118.0 . . ?
N2 C3 H3 124.6 . . ?
C2 C3 N2 110.8(5) . . ?
C2 C3 H3 124.6 . . ?
C6 C7 H7 120.1 . . ?
C8 C7 C6 119.8(6) . . ?
C8 C7 H7 120.1 . . ?
C6 C11 H11 120.1 . . ?
C6 C11 C10 119.7(5) . . ?
C10 C11 H11 120.1 . . ?
N1 C2 H2 126.7 . . ?
C3 C2 N1 106.7(5) . . ?
C3 C2 H2 126.7 . . ?
C7 C8 H8 119.9 . . ?
C9 C8 C7 120.1(6) . . ?
C9 C8 H8 119.9 . . ?
N1 C12 H12A 109.5 . . ?
N1 C12 H12B 109.5 . . ?
N1 C12 H12C 109.5 . . ?
H12A C12 H12B 109.5 . . ?
H12A C12 H12C 109.5 . . ?
H12B C12 H12C 109.5 . . ?
C11 C10 H10 119.6 . . ?
C9 C10 C11 120.8(6) . . ?
C9 C10 H10 119.6 . . ?
C8 C9 C10 120.0(6) . . ?
C8 C9 H9 120.0 . . ?
C10 C9 H9 120.0 . . ?

loop_
_geom_bond_atom_site_label_1
_geom_bond_atom_site_label_2
_geom_bond_distance
_geom_bond_site_symmetry_2
_geom_bond_publ_flag
S1 C5 1.664(5) . ?
N3 N4 1.370(6) . ?
N3 C4 1.281(7) . ?
N1 C1 1.362(6) . ?
N1 C2 1.364(7) . ?
N1 C12 1.456(6) . ?
N4 H4 0.8600 . ?
N4 C5 1.358(6) . ?
N2 C1 1.321(6) . ?
N2 C3 1.360(6) . ?
N5 H5 0.8600 . ?
N5 C6 1.420(6) . ?
N5 C5 1.345(6) . ?
C1 C4 1.442(7) . ?
C6 C7 1.394(7) . ?
C6 C11 1.371(8) . ?
C4 H4A 0.9300 . ?
C3 H3 0.9300 . ?
C3 C2 1.346(7) . ?
C7 H7 0.9300 . ?
C7 C8 1.380(7) . ?
C11 H11 0.9300 . ?
C11 C10 1.380(7) . ?
C2 H2 0.9300 . ?
C8 H8 0.9300 . ?
C8 C9 1.365(8) . ?
C12 H12A 0.9600 . ?
C12 H12B 0.9600 . ?
C12 H12C 0.9600 . ?
C10 H10 0.9300 . ?
C10 C9 1.364(8) . ?
C9 H9 0.9300 . ?

loop_
_geom_torsion_atom_site_label_1
_geom_torsion_atom_site_label_2
_geom_torsion_atom_site_label_3
_geom_torsion_atom_site_label_4
_geom_torsion
_geom_torsion_site_symmetry_1
_geom_torsion_site_symmetry_2
_geom_torsion_site_symmetry_3
_geom_torsion_site_symmetry_4
_geom_torsion_publ_flag
N3 N4 C5 S1 -174.4(3) . . . . ?
N3 N4 C5 N5 4.9(6) . . . . ?
N1 C1 C4 N3 -1.8(9) . . . . ?
N4 N3 C4 C1 179.0(4) . . . . ?
N2 C1 C4 N3 -179.1(5) . . . . ?
N2 C3 C2 N1 -0.3(6) . . . . ?
N5 C6 C7 C8 -179.3(5) . . . . ?
N5 C6 C11 C10 179.4(5) . . . . ?
C1 N1 C2 C3 0.0(6) . . . . ?
C1 N2 C3 C2 0.5(6) . . . . ?
C6 N5 C5 S1 -1.1(9) . . . . ?
C6 N5 C5 N4 179.7(5) . . . . ?
C6 C7 C8 C9 -0.4(9) . . . . ?
C6 C11 C10 C9 0.0(9) . . . . ?
C5 N5 C6 C7 -176.9(5) . . . . ?
C5 N5 C6 C11 3.5(9) . . . . ?
C4 N3 N4 C5 176.6(5) . . . . ?
C3 N2 C1 N1 -0.5(6) . . . . ?
C3 N2 C1 C4 177.2(5) . . . . ?
C7 C6 C11 C10 -0.2(8) . . . . ?
C7 C8 C9 C10 0.2(9) . . . . ?
C11 C6 C7 C8 0.4(8) . . . . ?
C11 C10 C9 C8 0.0(9) . . . . ?
C2 N1 C1 N2 0.4(6) . . . . ?
C2 N1 C1 C4 -177.2(5) . . . . ?
C12 N1 C1 N2 -178.1(5) . . . . ?
C12 N1 C1 C4 4.3(9) . . . . ?
C12 N1 C2 C3 178.5(5) . . . . ?
